data_4114295
loop_
_publ_author_name
'Wei-Wei Liao'
'Kai Li'
'Yong Tang'

_publ_section_title
;
 Controllable Diastereoselective Cyclopropanation. Enantioselective
 Synthesis of Vinylcyclopropanes via Chiral Telluronium Ylides
;
_journal_name_full 'Journal of the American Chemical Society'
_journal_page_first 13030
_journal_page_last 13031
_journal_paper_doi 10.1021/ja036254c
_journal_volume 125
_journal_year 2003
_chemical_formula_moiety 'C16 H21 Br O2 Si '
_chemical_formula_sum 'C16 H21 Br O2 Si'
_chemical_formula_weight 353.33
_space_group_IT_number 19
_symmetry_cell_setting orthorhombic
_symmetry_Int_Tables_number 19
_symmetry_space_group_name_Hall 'P 2ac 2ab'
_symmetry_space_group_name_H-M 'P 21 21 21'
_cell_angle_alpha 90.11(4)
_cell_angle_beta 89.99(3)
_cell_angle_gamma 89.99(2)
_cell_formula_units_Z 4
_cell_length_a 14.983(2)
_cell_length_b 20.812(6)
_cell_length_c 5.729(4)
_cell_measurement_reflns_used 14
_cell_measurement_temperature 298.1
_cell_measurement_theta_max 9.6
_cell_measurement_theta_min 8.2
_cell_volume 1786.4(14)
_computing_cell_refinement WinAFC
_computing_data_collection WinAFC
_computing_data_reduction CrystalStructure
_computing_publication_material 'CrystalStructure Ver. 3.00'
_computing_structure_refinement CRYSTALS
_computing_structure_solution SIR92
_diffrn_measured_fraction_theta_full 0.9979
_diffrn_measured_fraction_theta_max 0.9979
_diffrn_measurement_device_type 'Rigaku AFC7R'
_diffrn_measurement_method \w
_diffrn_radiation_type 'Mo K\a'
_diffrn_radiation_wavelength 0.7107
_diffrn_reflns_limit_h_max 19
_diffrn_reflns_limit_h_min -19
_diffrn_reflns_limit_k_max 27
_diffrn_reflns_limit_k_min -27
_diffrn_reflns_limit_l_max 7
_diffrn_reflns_limit_l_min -7
_diffrn_reflns_number 5015
_diffrn_reflns_theta_full 27.50
_diffrn_reflns_theta_max 27.50
_diffrn_standards_decay_% -4.37
_diffrn_standards_interval_count 200
_diffrn_standards_number 3
_exptl_absorpt_coefficient_mu 2.374
_exptl_absorpt_correction_T_max 0.622
_exptl_absorpt_correction_T_min 0.480
_exptl_absorpt_correction_type
;
\y scans (North,Phillips & Matthews, 1968)
;
_exptl_absorpt_process_details '(North, Phillips & Mathews, 1968)'
_exptl_crystal_colour colorless
_exptl_crystal_density_diffrn 1.314
_exptl_crystal_description prismatic
_exptl_crystal_F_000 728.00
_exptl_crystal_size_max 0.20
_exptl_crystal_size_mid 0.20
_exptl_crystal_size_min 0.20
_refine_diff_density_max 1.10
_refine_diff_density_min -0.90
_refine_ls_abs_structure_details 'Flack, H. D. (1983), Acta Cryst. A39, 876-881.  0 Friedel Pairs'
_refine_ls_abs_structure_Flack 0.01(2)
_refine_ls_extinction_method none
_refine_ls_goodness_of_fit_ref 0.740
_refine_ls_hydrogen_treatment refall
_refine_ls_number_parameters 203
_refine_ls_number_reflns 2071
_refine_ls_R_factor_gt 0.0420
_refine_ls_shift/su_max 0.0020
_refine_ls_structure_factor_coef F
_refine_ls_weighting_details 'w = 1.0'
_refine_ls_weighting_scheme unit
_refine_ls_wR_factor_ref 0.0430
_reflns_number_gt 2071
_reflns_number_total 4096
_reflns_threshold_expression F^2^>2.0\s(F^2^)
_cod_data_source_file ja036254csi20030523_101601.cif
_cod_data_source_block '_Cytidine_(Rigaku_Master_f'
_cod_original_cell_volume 1786.3(1)
_cod_original_sg_symbol_H-M 'P 21 21 21 '
_cod_original_formula_sum 'C16 H21 Br O2 Si '
_cod_database_code 4114295

loop_
_symmetry_equiv_pos_as_xyz
x,y,z
x+1/2,-y+1/2,-z
-x,y+1/2,-z+1/2
-x+1/2,-y,z+1/2

loop_
_atom_site_label
_atom_site_type_symbol
_atom_site_fract_x
_atom_site_fract_y
_atom_site_fract_z
_atom_site_U_iso_or_equiv
_atom_site_adp_type
_atom_site_occupancy
_atom_site_symmetry_multiplicity
_atom_site_calc_flag
Br1 Br 0.97185(5) 0.49011(4) 0.3827(2) 0.1005(3) Uani 1.00 1 d
Si1 Si 0.2877(1) 0.3697(1) 0.7384(5) 0.0609(7) Uani 1.00 1 d
O1 O 0.5007(4) 0.2214(2) 0.302(1) 0.065(2) Uani 1.00 1 d
O2 O 0.5407(3) 0.2370(2) -0.070(1) 0.064(2) Uani 1.00 1 d
C1 C 0.5710(4) 0.3207(3) 0.180(1) 0.049(2) Uani 1.00 1 d
C2 C 0.6205(4) 0.3342(3) 0.405(1) 0.052(2) Uani 1.00 1 d
C3 C 0.5316(4) 0.3653(3) 0.363(1) 0.055(2) Uani 1.00 1 d
C4 C 0.5334(5) 0.2541(3) 0.151(2) 0.048(2) Uani 1.00 1 d
C5 C 0.5053(5) 0.1746(3) -0.131(2) 0.086(3) Uani 1.00 1 d
C6 C 0.4538(5) 0.3503(3) 0.511(1) 0.060(3) Uani 1.00 1 d
C7 C 0.3871(4) 0.3886(3) 0.562(1) 0.063(3) Uani 1.00 1 d
C8 C 0.1890(5) 0.3649(4) 0.538(2) 0.095(4) Uani 1.00 1 d
C9 C 0.3022(5) 0.2922(3) 0.898(2) 0.086(3) Uani 1.00 1 d
C10 C 0.2706(6) 0.4362(4) 0.952(1) 0.101(4) Uani 1.00 1 d
C11 C 0.7058(4) 0.3727(3) 0.397(1) 0.049(2) Uani 1.00 1 d
C12 C 0.7208(5) 0.4181(3) 0.226(2) 0.064(3) Uani 1.00 1 d
C13 C 0.8011(5) 0.4535(3) 0.222(2) 0.067(3) Uani 1.00 1 d
C14 C 0.8630(5) 0.4420(4) 0.388(2) 0.066(3) Uani 1.00 1 d
C15 C 0.8511(5) 0.3976(4) 0.564(2) 0.067(3) Uani 1.00 1 d
C16 C 0.7706(5) 0.3626(4) 0.565(1) 0.062(3) Uani 1.00 1 d
H1 H 0.5960(4) 0.3397(3) 0.044(1) 0.058(3) Uiso 1.00 1 c
H2 H 0.6193(4) 0.2999(3) 0.514(1) 0.062(3) Uiso 1.00 1 c
H3 H 0.5372(4) 0.4097(3) 0.328(1) 0.066(3) Uiso 1.00 1 c
H4 H 0.4437(5) 0.1726(3) -0.092(2) 0.103(4) Uiso 1.00 1 c
H5 H 0.5124(5) 0.1673(3) -0.293(2) 0.103(4) Uiso 1.00 1 c
H6 H 0.5369(5) 0.1426(3) -0.046(2) 0.103(4) Uiso 1.00 1 c
H7 H 0.4520(5) 0.3087(3) 0.580(1) 0.072(3) Uiso 1.00 1 c
H8 H 0.3900(4) 0.4303(3) 0.495(1) 0.076(3) Uiso 1.00 1 c
H9 H 0.1811(5) 0.4050(4) 0.462(2) 0.114(4) Uiso 1.00 1 c
H10 H 0.1999(5) 0.3324(4) 0.425(2) 0.114(4) Uiso 1.00 1 c
H11 H 0.1367(5) 0.3545(4) 0.624(2) 0.114(4) Uiso 1.00 1 c
H12 H 0.3097(5) 0.2584(3) 0.788(2) 0.103(4) Uiso 1.00 1 c
H13 H 0.2510(5) 0.2839(3) 0.991(2) 0.103(4) Uiso 1.00 1 c
H14 H 0.3535(5) 0.2947(3) 0.995(2) 0.103(4) Uiso 1.00 1 c
H15 H 0.2616(6) 0.4752(4) 0.869(1) 0.121(4) Uiso 1.00 1 c
H16 H 0.3222(6) 0.4400(4) 1.047(1) 0.121(4) Uiso 1.00 1 c
H17 H 0.2201(6) 0.4277(4) 1.047(1) 0.121(4) Uiso 1.00 1 c
H18 H 0.6751(5) 0.4256(3) 0.115(2) 0.077(3) Uiso 1.00 1 c
H19 H 0.8136(5) 0.4828(3) 0.099(2) 0.081(3) Uiso 1.00 1 c
H20 H 0.8964(5) 0.3913(4) 0.678(2) 0.081(3) Uiso 1.00 1 c
H21 H 0.7607(5) 0.3310(4) 0.681(1) 0.075(3) Uiso 1.00 1 c

loop_
_atom_site_aniso_label
_atom_site_aniso_U_11
_atom_site_aniso_U_22
_atom_site_aniso_U_33
_atom_site_aniso_U_12
_atom_site_aniso_U_13
_atom_site_aniso_U_23
Br1 0.0545(4) 0.0799(6) 0.167(1) -0.0131(5) 0.0137(7) -0.0341(8)
Si1 0.055(1) 0.063(1) 0.065(2) 0.001(1) 0.005(1) -0.000(2)
O1 0.084(4) 0.056(3) 0.054(4) -0.013(3) 0.006(3) 0.010(3)
O2 0.072(4) 0.057(3) 0.063(4) -0.015(3) 0.009(4) -0.006(3)
C1 0.049(4) 0.044(4) 0.052(6) -0.009(3) 0.003(4) 0.005(4)
C2 0.054(4) 0.046(4) 0.056(6) -0.005(4) -0.000(5) 0.002(5)
C3 0.053(4) 0.046(4) 0.067(6) -0.005(4) 0.013(5) 0.005(5)
C4 0.044(4) 0.053(5) 0.045(6) 0.006(4) 0.003(5) -0.011(5)
C5 0.103(7) 0.061(5) 0.092(8) -0.011(5) 0.002(7) -0.025(6)
C6 0.058(5) 0.050(5) 0.073(6) -0.004(4) 0.008(5) 0.001(5)
C7 0.057(4) 0.049(5) 0.084(7) -0.007(4) 0.006(5) -0.002(5)
C8 0.072(5) 0.116(8) 0.097(9) -0.017(6) -0.006(6) 0.019(8)
C9 0.073(5) 0.065(5) 0.118(8) 0.005(4) 0.009(7) 0.021(7)
C10 0.141(9) 0.073(6) 0.087(8) 0.005(6) 0.032(8) -0.009(6)
C11 0.047(4) 0.040(4) 0.060(5) 0.007(4) -0.004(5) -0.003(5)
C12 0.053(4) 0.062(5) 0.077(7) -0.006(4) -0.008(5) 0.011(5)
C13 0.058(5) 0.051(5) 0.093(8) -0.011(4) 0.003(6) 0.009(5)
C14 0.047(4) 0.049(5) 0.103(8) -0.002(4) 0.010(6) -0.019(6)
C15 0.048(5) 0.067(6) 0.087(8) 0.001(4) -0.016(5) -0.008(6)
C16 0.074(5) 0.054(5) 0.060(7) -0.003(4) 0.001(5) 0.017(5)

loop_
_atom_type_symbol
_atom_type_description
_atom_type_scat_dispersion_real
_atom_type_scat_dispersion_imag
_atom_type_scat_source
C C 0.006 0.003
;
International Tables for Crystallography
(1992, Vol. C, Tables 4.2.6.8 and 6.1.1.4)
;
H H 0.000 0.000
;
International Tables for Crystallography
(1992, Vol. C, Table 6.1.1.4)
;
O O 0.017 0.010
;
International Tables for Crystallography
(1992, Vol. C, Tables 4.2.6.8 and 6.1.1.4)
;
Br Br -0.557 2.708
;
International Tables for Crystallography
(1992, Vol. C, Tables 4.2.6.8 and 6.1.1.4)
;
Si Si 0.102 0.094
;
International Tables for Crystallography
(1992, Vol. C, Tables 4.2.6.8 and 6.1.1.4)
;

loop_
_geom_angle_atom_site_label_1
_geom_angle_atom_site_label_2
_geom_angle_atom_site_label_3
_geom_angle
_geom_angle_publ_flag
C7 Si1 C8 108.2(4) yes
C7 Si1 C9 111.1(3) yes
C8 Si1 C9 110.3(4) yes
C7 Si1 C10 108.1(4) yes
C8 Si1 C10 109.4(4) yes
C9 Si1 C10 109.6(4) yes
C4 O2 C5 116.0(6) yes
C4 O2 H4 100.3(7) no
C5 O2 H4 26.8(6) no
C4 O2 H5 142.9(7) no
C5 O2 H5 26.9(6) no
H4 O2 H5 46.1(6) no
C4 O2 H6 101.3(7) no
C5 O2 H6 27.1(6) no
H4 O2 H6 46.2(6) no
H5 O2 H6 46.3(6) no
C2 C1 C3 59.3(4) yes
C2 C1 C4 116.5(6) yes
C3 C1 C4 119.5(6) yes
C2 C1 H1 115.2(8) no
C3 C1 H1 117.6(8) no
C4 C1 H1 116.3(8) no
C1 C2 C3 60.6(4) yes
C1 C2 C11 119.3(7) yes
C3 C2 C11 121.2(6) yes
C1 C2 H2 114.3(8) no
C3 C2 H2 114.4(8) no
C11 C2 H2 115.8(8) no
C1 C3 C2 60.1(4) yes
C1 C3 C6 125.0(6) yes
C2 C3 C6 121.2(6) yes
C1 C3 H3 114.4(8) no
C2 C3 H3 112.1(8) no
C6 C3 H3 113.5(8) no
O1 C4 O2 124.8(7) yes
O1 C4 C1 126.5(8) yes
O2 C4 C1 108.7(7) yes
O2 C5 H4 109.9(8) no
O2 C5 H5 109.6(8) no
H4 C5 H5 109.5(1) no
O2 C5 H6 108.9(8) no
H4 C5 H6 109.5(1) no
H5 C5 H6 109.5(1) no
C3 C6 C7 126.9(7) yes
C3 C6 H7 117.0(8) no
C7 C6 H7 116.1(9) no
C3 C6 H8 100.4(7) no
C7 C6 H8 26.5(6) no
H7 C6 H8 142.6(9) no
Si1 C7 C6 127.4(6) yes
Si1 C7 H7 101.2(6) no
C6 C7 H7 26.3(6) no
Si1 C7 H8 117.1(7) no
C6 C7 H8 115.5(9) no
H7 C7 H8 141.7(9) no
Si1 C8 H9 109.5(8) no
Si1 C8 H10 108.7(8) no
H9 C8 H10 109.5(1) no
Si1 C8 H11 110.3(8) no
H9 C8 H11 109.5(1) no
H10 C8 H11 109.5(1) no
Si1 C9 H12 109.1(7) no
Si1 C9 H13 109.7(7) no
H12 C9 H13 109.5(1) no
Si1 C9 H14 109.6(7) no
H12 C9 H14 109.5(1) no
H13 C9 H14 109.5(1) no
Si1 C10 H15 109.1(8) no
Si1 C10 H16 109.0(8) no
H15 C10 H16 109.5(1) no
Si1 C10 H17 110.3(8) no
H15 C10 H17 109.5(1) no
H16 C10 H17 109.5(1) no
C2 C11 C12 121.6(7) yes
C2 C11 C16 119.6(7) yes
C12 C11 C16 118.9(7) yes
C11 C12 C13 120.7(8) yes
C11 C12 H18 118.2(9) no
C13 C12 H18 121.1(9) no
C12 C13 C14 118.7(8) yes
C12 C13 H19 121.1(9) no
C14 C13 H19 120.1(1) no
Br1 C14 C13 118.8(7) yes
Br1 C14 C15 118.1(7) yes
C13 C14 C15 123.1(7) yes
C14 C15 C16 117.4(8) yes
C14 C15 H20 120.3(1) no
C16 C15 H20 122.4(1) no
C11 C16 C15 121.3(8) yes
C11 C16 H21 119.0(9) no
C15 C16 H21 119.7(9) no
O2 H4 C5 43.3(6) no
O2 H4 H5 66.8(6) no
C5 H4 H5 35.3(7) no
O2 H4 H6 66.5(6) no
C5 H4 H6 35.3(7) no
H5 H4 H6 60.0(7) no
O2 H5 C5 43.5(6) no
O2 H5 H4 67.0(6) no
C5 H5 H4 35.3(7) no
O2 H5 H6 66.6(6) no
C5 H5 H6 35.3(7) no
H4 H5 H6 60.0(7) no
O2 H6 C5 43.9(6) no
O2 H6 H4 67.2(6) no
C5 H6 H4 35.3(7) no
O2 H6 H5 67.1(6) no
C5 H6 H5 35.3(7) no
H4 H6 H5 60.0(7) no
C6 H7 C7 37.6(7) no
C6 H8 C7 38.0(7) no
C8 H9 H10 35.3(7) no
C8 H9 H11 35.3(7) no
H10 H9 H11 60.0(7) no
C8 H10 H9 35.3(7) no
C8 H10 H11 35.3(7) no
H9 H10 H11 60.0(7) no
C8 H11 H9 35.3(7) no
C8 H11 H10 35.3(7) no
H9 H11 H10 60.0(7) no
C9 H12 H13 35.3(7) no
C9 H12 H14 35.3(7) no
H13 H12 H14 60.0(7) no
C9 H13 H12 35.3(7) no
C9 H13 H14 35.3(7) no
H12 H13 H14 60.0(7) no
C9 H14 H12 35.3(7) no
C9 H14 H13 35.3(7) no
H12 H14 H13 60.0(7) no
C10 H15 H16 35.3(7) no
C10 H15 H17 35.3(7) no
H16 H15 H17 60.0(7) no
C10 H16 H15 35.3(7) no
C10 H16 H17 35.3(7) no
H15 H16 H17 60.0(7) no
C10 H17 H15 35.3(7) no
C10 H17 H16 35.3(7) no
H15 H17 H16 60.0(7) no

loop_
_geom_bond_atom_site_label_1
_geom_bond_atom_site_label_2
_geom_bond_distance
_geom_bond_publ_flag
Br1 C14 1.915(7) yes
Si1 C7 1.843(7) yes
Si1 C8 1.874(8) yes
Si1 C9 1.869(7) yes
Si1 C10 1.863(7) yes
O1 C4 1.205(7) yes
O2 C4 1.321(8) yes
O2 C5 1.445(7) yes
O2 H4 1.98(4) no
O2 H5 1.98(7) no
O2 H6 1.97(2) no
C1 C2 1.512(9) yes
C1 C3 1.518(9) yes
C1 C4 1.505(9) yes
C1 H1 0.95(2) no
C2 C3 1.500(8) yes
C2 C11 1.508(8) yes
C2 H2 0.95(2) no
C3 C6 1.476(8) yes
C3 H3 0.95(1) no
C5 H4 0.95(1) no
C5 H5 0.95(1) no
C5 H6 0.95(2) no
C6 C7 1.311(8) yes
C6 H7 0.95(2) no
C6 H8 1.92(3) no
C7 H7 1.93(4) no
C7 H8 0.95(2) no
C8 H9 0.95(2) no
C8 H10 0.95(2) no
C8 H11 0.95(2) no
C9 H12 0.95(2) no
C9 H13 0.95(2) no
C9 H14 0.95(2) no
C10 H15 0.95(2) no
C10 H16 0.95(2) no
C10 H17 0.95(2) no
C11 C12 1.380(9) yes
C11 C16 1.384(9) yes
C12 C13 1.410(9) yes
C12 H18 0.95(2) no
C13 C14 1.350(11) yes
C13 H19 0.95(2) no
C14 C15 1.380(11) yes
C15 C16 1.409(9) yes
C15 H20 0.95(2) no
C16 H21 0.95(2) no
H4 H5 1.55(4) no
H4 H6 1.55(3) no
H5 H6 1.55(4) no
H9 H10 1.55(2) no
H9 H11 1.55(5) no
H10 H11 1.55(4) no
H12 H13 1.55(4) no
H12 H14 1.55(4) no
H13 H14 1.55(2) no
H15 H16 1.55(4) no
H15 H17 1.55(5) no
H16 H17 1.55(2) no

loop_
_geom_contact_atom_site_label_1
_geom_contact_atom_site_label_2
_geom_contact_site_symmetry_2
_geom_contact_distance
_geom_contact_publ_flag
Br1 C13 . 2.824(7) yes
Br1 C14 . 1.915(7) yes
Br1 C15 . 2.839(8) yes
Br1 H3 4_665 3.3(2) no
Br1 H5 2_555 3.4(2) no
Br1 H6 2_555 3.5(1) no
Br1 H8 4_664 3.5(2) no
Br1 H16 4_664 3.5(1) no
Br1 H18 4_665 3.1(2) no
Br1 H19 . 2.9(1) no
Br1 H20 . 2.9(1) no
Si1 C6 . 2.838(7) yes
Si1 C7 . 1.843(7) yes
Si1 C8 . 1.874(8) yes
Si1 C9 . 1.869(7) yes
Si1 C10 . 1.863(7) yes
Si1 H7 . 2.91(9) no
Si1 H8 . 2.43(9) no
Si1 H9 . 2.37(8) no
Si1 H10 . 2.36(8) no
Si1 H11 . 2.38(4) no
Si1 H12 . 2.36(3) no
Si1 H13 . 2.4(1) no
Si1 H14 . 2.4(1) no
Si1 H15 . 2.35(7) no
Si1 H16 . 2.4(1) no
Si1 H17 . 2.4(1) no
O1 O2 . 2.239(7) yes
O1 C1 . 2.424(8) yes
O1 C2 . 3.014(8) yes
O1 C3 . 3.050(8) yes
O1 C4 . 1.205(7) yes
O1 C5 . 2.66(1) yes
O1 C5 1_556 3.396(11) yes
O1 C6 . 3.019(9) yes
O1 C8 2_556 3.469(9) yes
O1 C15 2_456 3.429(9) yes
O1 H1 . 3.2(2) no
O1 H2 . 2.7(1) no
O1 H4 . 2.6(1) no
O1 H5 . 3.6(2) no
O1 H5 1_556 2.6(2) no
O1 H6 . 2.6(1) no
O1 H7 . 2.5(1) no
O1 H10 2_556 3.6(2) no
O1 H11 2_556 2.6(4) no
O1 H14 1_554 3.2(3) no
O1 H20 2_456 2.8(6) no
O2 C1 . 2.299(9) yes
O2 C2 . 3.592(9) yes
O2 C4 . 1.321(8) yes
O2 C5 . 1.445(7) yes
O2 H1 . 2.38(7) no
O2 H2 1_554 3.0(2) no
O2 H4 . 1.98(4) no
O2 H5 . 1.98(7) no
O2 H6 . 1.97(2) no
O2 H7 1_554 2.8(3) no
O2 H10 2_555 3.5(5) no
O2 H11 2_556 3.5(8) no
O2 H12 1_554 3.6(4) no
O2 H13 2_556 3.2(7) no
O2 H14 1_554 3.1(5) no
C1 C2 . 1.512(9) yes
C1 C3 . 1.518(9) yes
C1 C4 . 1.505(9) yes
C1 C6 . 2.66(1) yes
C1 C11 . 2.606(9) yes
C1 C12 . 3.036(9) yes
C1 H1 . 0.95(2) no
C1 H2 . 2.09(5) no
C1 H3 . 2.10(7) no
C1 H7 . 2.9(1) no
C1 H14 1_554 3.5(4) no
C1 H18 . 2.71(7) no
C2 C3 . 1.500(8) yes
C2 C4 . 2.57(1) yes
C2 C6 . 2.593(9) yes
C2 C11 . 1.508(8) yes
C2 C12 . 2.52(1) yes
C2 C16 . 2.50(1) yes
C2 H1 . 2.10(3) no
C2 H2 . 0.95(2) no
C2 H3 . 2.06(5) no
C2 H7 . 2.77(8) no
C2 H12 2_556 3.6(3) no
C2 H18 . 2.7(1) no
C2 H21 . 2.63(9) no
C3 C4 . 2.61(1) yes
C3 C6 . 1.476(8) yes
C3 C7 . 2.494(9) yes
C3 C11 . 2.621(9) yes
C3 C12 . 3.14(1) yes
C3 H1 . 2.13(6) no
C3 H2 . 2.08(6) no
C3 H3 . 0.95(1) no
C3 H7 . 2.09(7) no
C3 H8 . 2.63(8) no
C3 H18 . 2.9(1) no
C4 C5 . 2.35(1) yes
C4 C6 . 3.110(11) yes
C4 H1 . 2.11(6) no
C4 H2 . 2.6(1) no
C4 H3 . 3.4(1) no
C4 H4 . 2.6(1) no
C4 H5 . 3.1(2) no
C4 H6 . 2.6(1) no
C4 H7 . 3.0(1) no
C4 H11 2_556 3.0(5) no
C4 H13 2_556 3.5(5) no
C4 H14 1_554 3.0(4) no
C5 C14 2_455 3.548(11) yes
C5 H4 . 0.95(1) no
C5 H5 . 0.95(1) no
C5 H6 . 0.95(2) no
C5 H7 1_554 3.3(4) no
C5 H10 2_555 3.4(6) no
C5 H11 2_555 3.5(9) no
C5 H11 2_556 3.6(9) no
C5 H12 1_554 3.4(5) no
C5 H14 1_554 3.5(7) no
C5 H20 2_456 3.4(1) no
C6 C7 . 1.311(8) yes
C6 C9 . 3.398(11) yes
C6 H1 . 3.4(2) no
C6 H2 . 2.69(5) no
C6 H3 . 2.05(7) no
C6 H7 . 0.95(2) no
C6 H8 . 1.92(3) no
C6 H12 . 3.3(2) no
C6 H14 1_554 3.5(2) no
C6 H14 . 3.4(2) no
C7 C8 . 3.012(9) yes
C7 C9 . 3.06(1) yes
C7 C10 . 3.000(11) yes
C7 H3 . 2.66(9) no
C7 H7 . 1.93(4) no
C7 H8 . 0.95(2) no
C7 H9 . 3.16(6) no
C7 H10 . 3.14(9) no
C7 H12 . 3.2(2) no
C7 H14 . 3.2(2) no
C7 H15 . 3.1(2) no
C7 H16 1_554 3.3(1) no
C7 H16 . 3.1(1) no
C8 C9 . 3.072(11) yes
C8 C10 . 3.051(12) yes
C8 H2 2_456 3.6(2) no
C8 H5 2_455 3.1(1) no
C8 H8 . 3.31(8) no
C8 H9 . 0.95(2) no
C8 H10 . 0.95(2) no
C8 H11 . 0.95(2) no
C8 H12 . 3.2(2) no
C8 H13 . 3.2(2) no
C8 H15 . 3.2(2) no
C8 H15 4_564 3.5(2) no
C8 H17 1_554 3.1(2) no
C8 H17 . 3.2(2) no
C9 C10 . 3.05(1) yes
C9 H4 1_556 3.3(6) no
C9 H7 . 2.9(1) no
C9 H10 . 3.2(1) no
C9 H10 1_556 3.5(1) no
C9 H11 . 3.2(1) no
C9 H12 . 0.95(2) no
C9 H13 . 0.95(2) no
C9 H14 . 0.95(2) no
C9 H16 . 3.2(1) no
C9 H17 . 3.2(1) no
C9 H21 2_457 3.6(3) no
C10 H8 . 3.2(1) no
C10 H8 1_556 3.6(1) no
C10 H9 . 3.2(1) no
C10 H9 1_556 3.3(1) no
C10 H9 4_565 3.4(1) no
C10 H11 . 3.2(2) no
C10 H13 . 3.19(5) no
C10 H14 . 3.21(8) no
C10 H15 . 0.95(2) no
C10 H15 4_565 3.05(2) no
C10 H16 . 0.95(2) no
C10 H17 . 0.95(2) no
C11 C12 . 1.380(9) yes
C11 C13 . 2.42(1) yes
C11 C14 . 2.762(9) yes
C11 C15 . 2.43(1) yes
C11 C16 . 1.384(9) yes
C11 H1 . 2.7(1) no
C11 H2 . 2.10(6) no
C11 H3 . 2.67(5) no
C11 H12 2_556 3.3(5) no
C11 H18 . 2.01(7) no
C11 H19 . 3.3(2) no
C11 H19 4_665 3.2(2) no
C11 H20 . 3.3(1) no
C11 H21 . 2.02(7) no
C12 C13 . 1.410(9) yes
C12 C14 . 2.375(11) yes
C12 C15 . 2.782(12) yes
C12 C16 . 2.380(11) yes
C12 H1 . 2.7(1) no
C12 H2 . 3.3(2) no
C12 H3 . 2.82(5) no
C12 H18 . 0.95(2) no
C12 H19 . 2.07(6) no
C12 H19 4_665 3.01(6) no
C12 H21 . 3.2(2) no
C13 C14 . 1.350(11) yes
C13 C15 . 2.400(12) yes
C13 C16 . 2.768(11) yes
C13 H4 2_555 3.5(7) no
C13 H18 . 2.07(4) no
C13 H18 4_665 3.39(4) no
C13 H19 . 0.95(2) no
C13 H19 4_665 3.06(2) no
C13 H20 . 3.2(2) no
C14 C15 . 1.380(11) yes
C14 C16 . 2.383(11) yes
C14 H4 2_555 3.2(1) no
C14 H5 2_555 3.2(1) no
C14 H18 . 3.2(1) no
C14 H18 4_665 3.1(1) no
C14 H19 . 2.00(7) no
C14 H19 4_665 3.30(7) no
C14 H20 . 2.03(8) no
C14 H21 . 3.2(2) no
C15 C16 . 1.409(9) yes
C15 H4 2_555 3.4(1) no
C15 H5 2_555 3.2(1) no
C15 H19 . 3.3(2) no
C15 H19 1_556 3.6(2) no
C15 H19 4_665 3.5(2) no
C15 H20 . 0.95(2) no
C15 H21 . 2.05(6) no
C16 H2 . 2.63(6) no
C16 H12 2_556 3.3(4) no
C16 H18 . 3.2(2) no
C16 H19 4_665 3.5(3) no
C16 H20 . 2.08(5) no
C16 H21 . 0.95(2) no

loop_
_geom_torsion_atom_site_label_1
_geom_torsion_atom_site_label_2
_geom_torsion_atom_site_label_3
_geom_torsion_atom_site_label_4
_geom_torsion
_geom_torsion_publ_flag
C8 Si1 C7 C6 -108.8(1) yes
C9 Si1 C7 C6 12.4(2) yes
C10 Si1 C7 C6 132.7(1) yes
C5 O2 C4 O1 0.7(2) yes
C5 O2 C4 C1 -178.3(8) yes
C3 C1 C2 C3 0.0(6) yes
C3 C1 C2 C11 -111.5(1) yes
C4 C1 C2 C3 -110.1(1) yes
C4 C1 C2 C11 138.4(1) yes
C2 C1 C3 C2 0.0(6) yes
C2 C1 C3 C6 -109.1(1) yes
C4 C1 C3 C2 105.2(1) yes
C4 C1 C3 C6 -4.0(2) yes
C2 C1 C4 O1 37.4(2) yes
C2 C1 C4 O2 -143.7(9) yes
C3 C1 C4 O1 -30.8(2) yes
C3 C1 C4 O2 148.2(9) yes
C1 C2 C3 C1 0.0(5) yes
C1 C2 C3 C6 115.2(1) yes
C11 C2 C3 C1 108.4(1) yes
C11 C2 C3 C6 -136.4(1) yes
C1 C2 C11 C12 28.5(1) yes
C1 C2 C11 C16 -151.5(9) yes
C3 C2 C11 C12 -42.9(1) yes
C3 C2 C11 C16 137.1(1) yes
C1 C3 C6 C7 -136.5(1) yes
C2 C3 C6 C7 150.1(1) yes
C3 C6 C7 Si1 177.7(7) yes
C2 C11 C12 C13 -179.9(9) yes
C16 C11 C12 C13 0.2(2) yes
C2 C11 C16 C15 -179.9(9) yes
C12 C11 C16 C15 -0.0(2) yes
C11 C12 C13 C14 0.3(2) yes
C12 C13 C14 Br1 -179.9(8) yes
C12 C13 C14 C15 -0.9(2) yes
Br1 C14 C15 C16 -180.0(7) yes
C13 C14 C15 C16 1.0(2) yes
C14 C15 C16 C11 -0.5(2) yes
